data_7212017
loop_
_publ_author_name
'Neofotistou, Eleftheria'
'Malliakas, Christos D.'
'Trikalitis, Pantelis N.'

_publ_section_title
;
 Remarkable structural diversity and single-crystal-to-single-crystal
 transformations in sulfone functionalized lanthanide MOFs
;
_journal_issue 4
_journal_name_full CrystEngComm
_journal_page_first 1034
_journal_paper_doi 10.1039/b918269c
_journal_volume 12
_journal_year 2010
_chemical_formula_sum 'C60 H60 Ce2 N6 O24 S3'
_chemical_formula_weight 1625.56
_chemical_name_systematic
;
?
;
_space_group_IT_number 14
_symmetry_cell_setting monoclinic
_symmetry_space_group_name_Hall '-P 2ybc'
_symmetry_space_group_name_H-M 'P 1 21/c 1'
_atom_sites_solution_hydrogens geom
_atom_sites_solution_primary direct
_atom_sites_solution_secondary difmap
_audit_creation_method SHELXL-97
_cell_angle_alpha 90.00
_cell_angle_beta 116.74(3)
_cell_angle_gamma 90.00
_cell_formula_units_Z 4
_cell_length_a 19.711(4)
_cell_length_b 18.928(4)
_cell_length_c 23.826(5)
_cell_measurement_reflns_used 5998
_cell_measurement_temperature 130(1)
_cell_measurement_theta_max 23.48
_cell_measurement_theta_min 1.44
_cell_volume 7939(4)
_computing_cell_refinement 'STOE X-AREA'
_computing_data_collection 'STOE X-AREA'
_computing_data_reduction 'STOE X-RED'
_computing_structure_refinement 'SHELXL-97 (Sheldrick, 1997)'
_computing_structure_solution 'SHELXS-97 (Sheldrick, 1990)'
_diffrn_ambient_temperature 130(1)
_diffrn_measured_fraction_theta_full 0.985
_diffrn_measured_fraction_theta_max 0.985
_diffrn_measurement_device_type 'STOE IPDS 2'
_diffrn_measurement_method 'rotation method'
_diffrn_radiation_monochromator graphite
_diffrn_radiation_source 'fine-focus sealed tube'
_diffrn_radiation_type MoK\a
_diffrn_radiation_wavelength 0.71073
_diffrn_reflns_av_R_equivalents 0.0565
_diffrn_reflns_av_sigmaI/netI 0.0716
_diffrn_reflns_limit_h_max 21
_diffrn_reflns_limit_h_min -21
_diffrn_reflns_limit_k_max 21
_diffrn_reflns_limit_k_min -20
_diffrn_reflns_limit_l_max 26
_diffrn_reflns_limit_l_min -26
_diffrn_reflns_number 55316
_diffrn_reflns_theta_full 23.48
_diffrn_reflns_theta_max 23.48
_diffrn_reflns_theta_min 1.44
_exptl_absorpt_coefficient_mu 1.281
_exptl_absorpt_correction_T_max 0.9898
_exptl_absorpt_correction_T_min 0.9108
_exptl_absorpt_correction_type integration
_exptl_crystal_colour colorless
_exptl_crystal_density_diffrn 1.360
_exptl_crystal_density_method 'not measured'
_exptl_crystal_description rod-like
_exptl_crystal_F_000 3272
_exptl_crystal_size_max 0.15
_exptl_crystal_size_mid 0.1
_exptl_crystal_size_min 0.1
_platon_squeeze_details
;
;
_refine_diff_density_max 1.599
_refine_diff_density_min -1.054
_refine_diff_density_rms 0.094
_refine_ls_extinction_method none
_refine_ls_goodness_of_fit_ref 0.852
_refine_ls_hydrogen_treatment constr
_refine_ls_matrix_type full
_refine_ls_number_parameters 856
_refine_ls_number_reflns 11543
_refine_ls_number_restraints 66
_refine_ls_restrained_S_all 0.905
_refine_ls_R_factor_all 0.0693
_refine_ls_R_factor_gt 0.0420
_refine_ls_shift/su_max 0.022
_refine_ls_shift/su_mean 0.001
_refine_ls_structure_factor_coef Fsqd
_refine_ls_weighting_details 'calc w=1/[\s^2^(Fo^2^)+(0.0549P)^2^+0.0000P] where P=(Fo^2^+2Fc^2^)/3'
_refine_ls_weighting_scheme calc
_refine_ls_wR_factor_gt 0.0915
_refine_ls_wR_factor_ref 0.0969
_reflns_number_gt 7532
_reflns_number_total 11543
_reflns_threshold_expression >2sigma(I)
_cod_data_source_file b918269c.txt
_cod_data_source_block Ce2
_cod_depositor_comments
;
The following automatic conversions were performed:

'_symmetry_cell_setting' value 'Monoclinic' changed to 'monoclinic'
according to /home/saulius/struct/CIF-dictionaries/cif_core.dic
dictionary named 'cif_core.dic' version 2.4.2 from 2011-04-26.

Automatic conversion script
Id: cif_fix_values 1891 2012-01-12 08:04:46Z andrius 
;
_cod_original_cell_volume 7938(3)
_cod_original_sg_symbol_H-M 'P 21/c'
_cod_database_code 7212017

loop_
_symmetry_equiv_pos_as_xyz
'x, y, z'
'-x, y+1/2, -z+1/2'
'-x, -y, -z'
'x, -y-1/2, z-1/2'

loop_
_atom_site_label
_atom_site_type_symbol
_atom_site_fract_x
_atom_site_fract_y
_atom_site_fract_z
_atom_site_U_iso_or_equiv
_atom_site_adp_type
_atom_site_occupancy
_atom_site_symmetry_multiplicity
_atom_site_calc_flag
_atom_site_refinement_flags
Ce1 Ce 0.40374(2) 0.986238(18) 0.024158(14) 0.02317(11) Uani 1 1 d .
Ce2 Ce 0.097502(19) 1.003948(18) -0.016414(14) 0.02162(10) Uani 1 1 d .
O1 O 0.2281(2) 0.9995(2) 0.07096(17) 0.0323(11) Uani 1 1 d .
O2 O 0.3298(2) 1.0479(3) 0.06731(19) 0.0409(13) Uani 1 1 d .
C1 C 0.2836(3) 1.0416(4) 0.0905(3) 0.0310(16) Uani 1 1 d .
C2 C 0.2981(3) 1.0861(4) 0.1475(3) 0.0291(15) Uani 1 1 d .
C3 C 0.2627(4) 1.0707(3) 0.1853(3) 0.0297(15) Uani 1 1 d .
H3 H 0.2294 1.0326 0.1749 0.036 Uiso 1 1 calc R
C4 C 0.3464(4) 1.1440(4) 0.1609(3) 0.0394(18) Uani 1 1 d .
H4 H 0.3701 1.1552 0.1361 0.047 Uiso 1 1 calc R
C59 C 0.2758(4) 1.1108(3) 0.2379(3) 0.0296(15) Uani 1 1 d .
H59 H 0.2529 1.0991 0.2633 0.035 Uiso 1 1 calc R
C5 C 0.3576(4) 1.1843(4) 0.2131(3) 0.0369(17) Uani 1 1 d .
C6 C 0.3236(4) 1.1684(3) 0.2518(3) 0.0293(15) Uani 1 1 d .
C7 C 0.3438(4) 1.2204(3) 0.3037(3) 0.0333(16) Uani 1 1 d .
C8 C 0.3951(4) 1.2725(3) 0.3040(3) 0.0314(16) Uani 1 1 d .
C9 C 0.3176(4) 1.2240(3) 0.3488(3) 0.0311(16) Uani 1 1 d .
H9 H 0.2838 1.1905 0.3500 0.037 Uiso 1 1 calc R
C10 C 0.4219(4) 1.3257(4) 0.3474(3) 0.0354(17) Uani 1 1 d .
H10 H 0.4571 1.3583 0.3471 0.043 Uiso 1 1 calc R
C11 C 0.3434(4) 1.2792(3) 0.3923(3) 0.0296(15) Uani 1 1 d .
H11 H 0.3256 1.2823 0.4224 0.036 Uiso 1 1 calc R
C12 C 0.3942(4) 1.3292(3) 0.3924(3) 0.0325(16) Uani 1 1 d .
C13 C 0.4171(5) 1.3884(4) 0.4395(3) 0.048(2) Uani 1 1 d .
O3 O 0.5269(4) 0.9254(4) 0.0551(3) 0.097(2) Uani 1 1 d U
O4 O 0.3811(3) 1.1020(2) -0.0304(2) 0.0483(15) Uani 1 1 d .
S1 S 0.41444(11) 1.26127(11) 0.23875(9) 0.0456(5) Uani 1 1 d .
O5 O 0.3821(3) 1.3183(3) 0.1940(2) 0.0656(17) Uani 1 1 d .
O6 O 0.4929(3) 1.2449(3) 0.2585(2) 0.0587(16) Uani 1 1 d .
O7 O 0.4981(2) 1.0755(2) 0.09258(18) 0.0308(11) Uani 1 1 d .
O8 O 0.4102(4) 0.9392(5) -0.0656(3) 0.103(2) Uani 1 1 d U
C14 C 0.5624(4) 1.0892(4) 0.0976(3) 0.0399(18) Uani 1 1 d U
C15 C -0.3867(4) 1.3614(4) -0.3514(3) 0.0300(16) Uani 1 1 d .
C16 C -0.4163(4) 1.3173(4) -0.3210(3) 0.0342(17) Uani 1 1 d .
H16 H -0.4674 1.3211 -0.3304 0.041 Uiso 1 1 calc R
C17 C -0.3092(4) 1.3589(4) -0.3355(3) 0.0319(16) Uani 1 1 d .
H17 H -0.2885 1.3879 -0.3553 0.038 Uiso 1 1 calc R
C18 C -0.2647(3) 1.3121(3) -0.2896(3) 0.0274(15) Uani 1 1 d .
C19 C -0.2929(4) 1.2656(3) -0.2599(3) 0.0291(15) Uani 1 1 d .
C60 C -0.3708(4) 1.2675(4) -0.2767(3) 0.0360(17) Uani 1 1 d .
H60 H -0.3919 1.2363 -0.2587 0.043 Uiso 1 1 calc R
C20 C -0.2358(3) 1.2169(3) -0.2161(3) 0.0285(15) Uani 1 1 d .
C21 C -0.1629(3) 1.2275(3) -0.2118(3) 0.0233(14) Uani 1 1 d .
C22 C -0.2463(4) 1.1618(3) -0.1823(3) 0.0329(16) Uani 1 1 d .
H22 H -0.2942 1.1532 -0.1850 0.040 Uiso 1 1 calc R
C23 C -0.1023(3) 1.1863(3) -0.1750(3) 0.0233(14) Uani 1 1 d .
H23 H -0.0548 1.1944 -0.1730 0.028 Uiso 1 1 calc R
C24 C -0.1856(3) 1.1199(3) -0.1447(3) 0.0277(15) Uani 1 1 d .
H24 H -0.1930 1.0833 -0.1220 0.033 Uiso 1 1 calc R
C25 C -0.1132(3) 1.1314(3) -0.1401(3) 0.0244(14) Uani 1 1 d .
C26 C -0.0469(4) 1.0859(3) -0.0983(3) 0.0244(15) Uani 1 1 d .
O9 O 0.0118(2) 1.0860(2) -0.10627(18) 0.0289(10) Uani 1 1 d .
S2 S -0.16448(9) 1.30209(9) -0.25846(7) 0.0294(4) Uani 1 1 d .
O10 O -0.1261(3) 1.3615(2) -0.2179(2) 0.0370(11) Uani 1 1 d .
O11 O -0.1433(3) 1.2842(3) -0.30674(19) 0.0397(12) Uani 1 1 d .
O12 O 0.0868(2) 1.1006(2) 0.05044(17) 0.0243(10) Uani 1 1 d .
O13 O -0.0016(2) 0.9178(2) -0.08727(18) 0.0316(11) Uani 1 1 d .
C27 C 0.0547(4) 1.1163(3) 0.0835(3) 0.0265(15) Uani 1 1 d .
C28 C 0.0822(3) 1.1818(3) 0.1244(3) 0.0233(14) Uani 1 1 d .
C29 C 0.1462(3) 1.2184(3) 0.1286(3) 0.0258(14) Uani 1 1 d .
H29 H 0.1692 1.2037 0.1040 0.031 Uiso 1 1 calc R
C30 C 0.0461(3) 1.2052(3) 0.1592(3) 0.0271(15) Uani 1 1 d .
H30 H 0.0030 1.1822 0.1565 0.032 Uiso 1 1 calc R
C31 C 0.0749(4) 1.2635(3) 0.1979(3) 0.0279(15) Uani 1 1 d .
C32 C 0.1762(3) 1.2757(3) 0.1683(3) 0.0266(14) Uani 1 1 d .
H32 H 0.2189 1.2988 0.1705 0.032 Uiso 1 1 calc R
C33 C 0.1421(3) 1.2984(3) 0.2049(3) 0.0221(14) Uani 1 1 d .
C34 C 0.1662(3) 1.3547(3) 0.2530(3) 0.0242(14) Uani 1 1 d .
C35 C 0.2310(4) 1.3968(3) 0.2764(3) 0.0277(15) Uani 1 1 d .
H35 H 0.2654 1.3929 0.2597 0.033 Uiso 1 1 calc R
C36 C 0.1161(4) 1.3627(3) 0.2802(3) 0.0255(14) Uani 1 1 d .
C37 C 0.1270(4) 1.4102(3) 0.3273(3) 0.0284(15) Uani 1 1 d .
H37 H 0.0917 1.4146 0.3431 0.034 Uiso 1 1 calc R
C38 C 0.2446(3) 1.4453(3) 0.3253(3) 0.0250(14) Uani 1 1 d .
H38 H 0.2880 1.4733 0.3408 0.030 Uiso 1 1 calc R
C39 C 0.1928(4) 1.4514(3) 0.3506(3) 0.0278(15) Uani 1 1 d .
C40 C 0.2065(4) 0.9979(3) -0.0962(3) 0.0277(15) Uani 1 1 d .
O14 O 0.0353(3) 1.2554(2) 0.2906(2) 0.0378(12) Uani 1 1 d .
S3 S 0.03828(10) 1.30402(9) 0.24555(8) 0.0308(4) Uani 1 1 d .
O24 O -0.0301(3) 1.3437(3) 0.2072(2) 0.0424(12) Uani 1 1 d .
O15 O 0.2734(3) 0.9767(2) -0.06378(19) 0.0338(11) Uani 1 1 d .
O16 O 0.1500(2) 0.9793(2) -0.08878(17) 0.0296(10) Uani 1 1 d .
O17 O 0.0535(2) 0.9519(2) 0.05644(17) 0.0246(10) Uani 1 1 d .
O18 O 0.1424(3) 0.8762(3) 0.00459(19) 0.0369(12) Uani 1 1 d .
C41 C 0.1552(5) 0.8334(4) -0.0255(3) 0.050(2) Uani 1 1 d U
H41 H 0.1761 0.8493 -0.0512 0.060 Uiso 1 1 calc R
N1 N 0.1427(5) 0.7674(4) -0.0257(3) 0.070(2) Uani 1 1 d U
C42 C 0.1658(9) 0.7192(8) -0.0611(6) 0.145(5) Uani 1 1 d U
H42A H 0.1528 0.6717 -0.0555 0.217 Uiso 1 1 calc R
H42B H 0.2198 0.7225 -0.0465 0.217 Uiso 1 1 calc R
H42C H 0.1403 0.7313 -0.1049 0.217 Uiso 1 1 calc R
C43 C 0.1048(6) 0.7396(5) 0.0077(5) 0.091(4) Uani 1 1 d .
H43A H 0.1001 0.6893 0.0021 0.137 Uiso 1 1 calc R
H43B H 0.0551 0.7603 -0.0080 0.137 Uiso 1 1 calc R
H43C H 0.1334 0.7503 0.0515 0.137 Uiso 1 1 calc R
O19 O 0.3631(4) 0.8626(3) 0.0287(4) 0.0810(19) Uani 1 1 d U
C44 C 0.3868(7) 0.8043(6) 0.0280(6) 0.102(4) Uani 1 1 d .
H44 H 0.4093 0.7948 0.0019 0.123 Uiso 1 1 calc R
N2 N 0.3812(6) 0.7527(4) 0.0643(4) 0.093(3) Uani 1 1 d .
C45 C 0.3420(7) 0.7607(7) 0.0988(5) 0.110(5) Uani 1 1 d .
H45A H 0.3453 0.7180 0.1216 0.165 Uiso 1 1 calc R
H45B H 0.2896 0.7707 0.0711 0.165 Uiso 1 1 calc R
H45C H 0.3633 0.7991 0.1278 0.165 Uiso 1 1 calc R
C46 C 0.4244(8) 0.6879(6) 0.0727(6) 0.127(5) Uani 1 1 d .
H46A H 0.4489 0.6889 0.0458 0.190 Uiso 1 1 calc R
H46B H 0.3907 0.6481 0.0620 0.190 Uiso 1 1 calc R
H46C H 0.4620 0.6841 0.1157 0.190 Uiso 1 1 calc R
O20 O 0.1698(3) 1.1129(2) -0.02313(19) 0.0324(11) Uani 1 1 d .
C47 C 0.2063(5) 1.1668(5) -0.0163(3) 0.056(2) Uani 1 1 d .
H47 H 0.2577 1.1607 -0.0047 0.067 Uiso 1 1 calc R
N3 N 0.1821(4) 1.2330(3) -0.0232(3) 0.0427(15) Uani 1 1 d .
C48 C 0.2284(7) 1.2936(5) -0.0171(6) 0.108(4) Uani 1 1 d .
H48A H 0.1979 1.3355 -0.0261 0.161 Uiso 1 1 calc R
H48B H 0.2497 1.2899 -0.0462 0.161 Uiso 1 1 calc R
H48C H 0.2687 1.2960 0.0250 0.161 Uiso 1 1 calc R
C49 C 0.1018(4) 1.2460(5) -0.0443(4) 0.058(2) Uani 1 1 d .
H49A H 0.0923 1.2959 -0.0484 0.087 Uiso 1 1 calc R
H49B H 0.0868 1.2270 -0.0142 0.087 Uiso 1 1 calc R
H49C H 0.0731 1.2235 -0.0842 0.087 Uiso 1 1 calc R
O21 O 0.1942(3) 1.1003(3) 0.3369(2) 0.0494(14) Uani 1 1 d .
C50 C 0.1244(4) 1.0996(4) 0.3125(3) 0.0406(18) Uani 1 1 d .
H50 H 0.1008 1.1338 0.3257 0.049 Uiso 1 1 calc R
N4 N 0.0799(3) 1.0542(3) 0.2690(2) 0.0312(13) Uani 1 1 d .
C51 C -0.0019(4) 1.0588(4) 0.2414(4) 0.055(2) Uani 1 1 d .
H51A H -0.0240 1.0222 0.2106 0.083 Uiso 1 1 calc R
H51B H -0.0181 1.1041 0.2217 0.083 Uiso 1 1 calc R
H51C H -0.0180 1.0532 0.2737 0.083 Uiso 1 1 calc R
C52 C 0.1111(4) 1.0007(4) 0.2443(3) 0.0492(19) Uani 1 1 d .
H52A H 0.0705 0.9736 0.2130 0.074 Uiso 1 1 calc R
H52B H 0.1435 0.9701 0.2778 0.074 Uiso 1 1 calc R
H52C H 0.1400 1.0228 0.2258 0.074 Uiso 1 1 calc R
O22 O 0.4509(4) 0.9536(3) 0.1430(2) 0.0658(16) Uani 1 1 d U
C53 C 0.4709(6) 0.9983(4) 0.1862(3) 0.073(3) Uani 1 1 d .
H53 H 0.4841 1.0431 0.1784 0.087 Uiso 1 1 calc R
N5 N 0.4747(4) 0.9867(3) 0.2421(2) 0.0482(16) Uani 1 1 d .
C54 C 0.4521(5) 0.9196(5) 0.2574(4) 0.060(2) Uani 1 1 d .
H54A H 0.4592 0.9206 0.2999 0.091 Uiso 1 1 calc R
H54B H 0.4826 0.8826 0.2528 0.091 Uiso 1 1 calc R
H54C H 0.3996 0.9110 0.2295 0.091 Uiso 1 1 calc R
C55 C 0.4965(6) 1.0419(5) 0.2895(3) 0.067(3) Uani 1 1 d .
H55A H 0.4963 1.0232 0.3269 0.101 Uiso 1 1 calc R
H55B H 0.4610 1.0803 0.2739 0.101 Uiso 1 1 calc R
H55C H 0.5465 1.0585 0.2991 0.101 Uiso 1 1 calc R
O23 O 0.3698(9) 0.9563(9) 0.3509(7) 0.224(6) Uani 1 1 d U
C56 C 0.3309(15) 0.9842(15) 0.3759(12) 0.242(12) Uani 1 1 d U
H56 H 0.3303 1.0311 0.3873 0.291 Uiso 1 1 calc R
N6 N 0.2894(8) 0.9272(8) 0.3819(6) 0.150(5) Uani 1 1 d .
C57 C 0.2302(12) 0.9438(11) 0.4044(10) 0.229(12) Uani 1 1 d .
H57A H 0.2086 0.9005 0.4102 0.343 Uiso 1 1 calc R
H57B H 0.1908 0.9725 0.3737 0.343 Uiso 1 1 calc R
H57C H 0.2537 0.9688 0.4436 0.343 Uiso 1 1 calc R
C58 C 0.3090(11) 0.8550(10) 0.3854(9) 0.192(8) Uani 1 1 d U
H58A H 0.2731 0.8273 0.3930 0.287 Uiso 1 1 calc R
H58B H 0.3590 0.8480 0.4191 0.287 Uiso 1 1 calc R
H58C H 0.3081 0.8405 0.3464 0.287 Uiso 1 1 calc R

loop_
_atom_site_aniso_label
_atom_site_aniso_U_11
_atom_site_aniso_U_22
_atom_site_aniso_U_33
_atom_site_aniso_U_23
_atom_site_aniso_U_13
_atom_site_aniso_U_12
Ce1 0.0379(2) 0.01660(17) 0.01829(17) -0.00031(15) 0.01549(16) -0.00024(18)
Ce2 0.01491(17) 0.0351(2) 0.01330(16) 0.00016(15) 0.00492(13) -0.00778(18)
O1 0.015(2) 0.059(3) 0.018(2) -0.001(2) 0.0030(17) -0.005(2)
O2 0.020(3) 0.080(4) 0.025(2) -0.017(2) 0.012(2) -0.013(2)
C1 0.012(3) 0.059(5) 0.016(3) -0.007(3) 0.002(3) -0.004(3)
C2 0.017(3) 0.053(4) 0.018(3) -0.006(3) 0.008(3) -0.004(3)
C3 0.021(4) 0.040(4) 0.028(3) -0.004(3) 0.010(3) -0.001(3)
C4 0.020(4) 0.076(5) 0.029(4) -0.007(4) 0.017(3) -0.009(4)
C59 0.027(4) 0.035(4) 0.032(4) -0.003(3) 0.018(3) -0.005(3)
C5 0.023(4) 0.057(5) 0.035(4) -0.007(3) 0.017(3) -0.012(3)
C6 0.019(4) 0.038(4) 0.032(4) -0.005(3) 0.013(3) -0.004(3)
C7 0.024(4) 0.034(4) 0.043(4) 0.001(3) 0.015(3) -0.001(3)
C8 0.022(4) 0.037(4) 0.035(4) -0.005(3) 0.014(3) -0.014(3)
C9 0.032(4) 0.031(4) 0.042(4) -0.010(3) 0.027(3) -0.013(3)
C10 0.020(4) 0.039(4) 0.040(4) 0.001(3) 0.007(3) -0.012(3)
C11 0.027(4) 0.028(4) 0.033(3) -0.010(3) 0.012(3) -0.009(3)
C12 0.021(4) 0.033(4) 0.029(4) 0.000(3) -0.001(3) -0.007(3)
C13 0.045(5) 0.040(5) 0.024(4) 0.003(3) -0.014(4) -0.017(4)
O3 0.120(4) 0.098(4) 0.055(3) 0.004(3) 0.023(3) 0.082(4)
O4 0.041(3) 0.030(3) 0.042(3) 0.019(2) -0.009(3) -0.008(2)
S1 0.0323(11) 0.0661(14) 0.0446(11) -0.0078(10) 0.0228(9) -0.0232(10)
O5 0.072(4) 0.073(4) 0.047(3) 0.012(3) 0.022(3) -0.027(3)
O6 0.031(3) 0.092(5) 0.062(4) -0.026(3) 0.030(3) -0.025(3)
O7 0.021(3) 0.046(3) 0.024(2) -0.007(2) 0.008(2) 0.003(2)
O8 0.069(4) 0.170(5) 0.086(4) -0.081(3) 0.047(3) -0.024(3)
C14 0.024(3) 0.061(4) 0.032(3) -0.017(3) 0.009(3) 0.006(3)
C15 0.023(4) 0.052(4) 0.022(3) 0.012(3) 0.016(3) 0.000(3)
C16 0.015(4) 0.052(5) 0.035(4) 0.009(3) 0.011(3) 0.000(3)
C17 0.026(4) 0.051(4) 0.024(3) 0.007(3) 0.016(3) -0.006(3)
C18 0.019(3) 0.037(4) 0.027(3) 0.002(3) 0.011(3) -0.005(3)
C19 0.021(4) 0.033(4) 0.036(4) 0.002(3) 0.015(3) -0.005(3)
C60 0.029(4) 0.043(4) 0.046(4) 0.023(3) 0.026(4) 0.007(3)
C20 0.022(4) 0.035(4) 0.032(3) 0.002(3) 0.016(3) -0.004(3)
C21 0.022(4) 0.030(4) 0.020(3) 0.001(3) 0.012(3) 0.002(3)
C22 0.019(4) 0.045(4) 0.037(4) 0.007(3) 0.014(3) -0.005(3)
C23 0.016(3) 0.035(4) 0.023(3) -0.004(3) 0.012(3) -0.005(3)
C24 0.024(4) 0.037(4) 0.025(3) 0.000(3) 0.014(3) -0.004(3)
C25 0.023(4) 0.029(4) 0.021(3) -0.003(3) 0.010(3) -0.002(3)
C26 0.026(4) 0.029(4) 0.015(3) -0.002(3) 0.006(3) -0.009(3)
O9 0.016(2) 0.048(3) 0.021(2) 0.0079(19) 0.0065(19) -0.002(2)
S2 0.0201(9) 0.0402(10) 0.0294(9) 0.0085(7) 0.0125(7) -0.0019(8)
O10 0.031(3) 0.034(3) 0.038(3) 0.007(2) 0.008(2) -0.007(2)
O11 0.032(3) 0.066(3) 0.029(2) 0.011(2) 0.020(2) 0.006(2)
O12 0.019(2) 0.033(2) 0.021(2) -0.0030(18) 0.0091(19) -0.0084(19)
O13 0.025(3) 0.045(3) 0.023(2) -0.010(2) 0.009(2) -0.014(2)
C27 0.017(3) 0.039(4) 0.019(3) 0.003(3) 0.004(3) -0.007(3)
C28 0.022(3) 0.031(4) 0.019(3) 0.000(3) 0.010(3) 0.000(3)
C29 0.022(3) 0.036(4) 0.020(3) -0.003(3) 0.010(3) 0.001(3)
C30 0.014(3) 0.042(4) 0.023(3) 0.006(3) 0.006(3) -0.001(3)
C31 0.025(4) 0.037(4) 0.027(3) 0.002(3) 0.017(3) 0.007(3)
C32 0.016(3) 0.038(4) 0.026(3) 0.001(3) 0.010(3) -0.006(3)
C33 0.022(3) 0.026(3) 0.025(3) 0.003(3) 0.017(3) 0.004(3)
C34 0.020(3) 0.032(4) 0.025(3) 0.003(3) 0.013(3) 0.003(3)
C35 0.024(4) 0.037(4) 0.024(3) -0.001(3) 0.012(3) 0.009(3)
C36 0.030(4) 0.026(3) 0.026(3) 0.005(3) 0.018(3) 0.006(3)
C37 0.035(4) 0.034(4) 0.024(3) 0.010(3) 0.020(3) 0.014(3)
C38 0.020(3) 0.034(4) 0.019(3) -0.003(3) 0.006(3) 0.005(3)
C39 0.032(4) 0.028(4) 0.022(3) 0.011(3) 0.011(3) 0.018(3)
C40 0.043(4) 0.024(4) 0.020(3) -0.011(3) 0.018(3) -0.018(3)
O14 0.043(3) 0.039(3) 0.048(3) 0.004(2) 0.035(3) 0.002(2)
S3 0.0279(9) 0.0358(10) 0.0395(9) 0.0008(7) 0.0248(8) 0.0020(8)
O24 0.028(3) 0.048(3) 0.057(3) 0.006(2) 0.023(2) 0.011(2)
O15 0.044(3) 0.033(3) 0.025(2) -0.002(2) 0.016(2) -0.020(2)
O16 0.032(3) 0.038(3) 0.025(2) -0.0045(19) 0.018(2) -0.018(2)
O17 0.023(2) 0.034(2) 0.018(2) 0.0030(18) 0.0110(19) -0.009(2)
O18 0.034(3) 0.048(3) 0.029(3) 0.000(2) 0.015(2) -0.002(2)
C41 0.056(4) 0.061(4) 0.039(3) 0.013(3) 0.027(3) 0.026(3)
N1 0.100(5) 0.060(4) 0.042(3) -0.005(3) 0.026(3) 0.022(4)
C42 0.169(7) 0.135(7) 0.130(7) -0.001(5) 0.067(5) 0.025(5)
C43 0.065(7) 0.041(5) 0.128(9) -0.002(6) 0.008(7) -0.003(5)
O19 0.081(4) 0.045(3) 0.136(4) 0.016(3) 0.065(3) 0.014(3)
C44 0.121(11) 0.068(8) 0.117(10) -0.022(7) 0.053(8) -0.036(8)
N2 0.152(9) 0.035(5) 0.088(6) 0.006(4) 0.048(6) -0.017(5)
C45 0.113(10) 0.149(12) 0.054(6) 0.008(7) 0.024(7) 0.054(9)
C46 0.160(14) 0.090(10) 0.123(11) 0.014(8) 0.058(10) -0.017(9)
O20 0.031(3) 0.036(3) 0.032(2) -0.001(2) 0.015(2) -0.016(2)
C47 0.070(6) 0.069(6) 0.043(5) -0.016(4) 0.038(5) -0.011(5)
N3 0.048(4) 0.029(4) 0.058(4) -0.013(3) 0.030(3) -0.007(3)
C48 0.134(11) 0.060(6) 0.177(12) -0.057(7) 0.113(10) -0.051(7)
C49 0.036(5) 0.085(7) 0.047(5) -0.007(4) 0.013(4) 0.004(4)
O21 0.043(3) 0.057(3) 0.046(3) -0.009(2) 0.018(3) -0.025(3)
C50 0.044(5) 0.043(4) 0.043(4) -0.007(3) 0.028(4) -0.017(4)
N4 0.022(3) 0.040(3) 0.031(3) -0.004(3) 0.012(3) -0.005(3)
C51 0.026(4) 0.064(6) 0.063(5) -0.004(4) 0.009(4) -0.003(4)
C52 0.054(5) 0.047(5) 0.046(4) -0.013(4) 0.022(4) 0.000(4)
O22 0.108(4) 0.054(3) 0.037(3) 0.005(2) 0.034(3) 0.024(3)
C53 0.135(9) 0.052(6) 0.034(4) 0.005(4) 0.042(5) 0.036(6)
N5 0.063(4) 0.055(4) 0.029(3) 0.005(3) 0.023(3) 0.020(4)
C54 0.059(6) 0.079(7) 0.047(5) -0.012(4) 0.026(4) 0.006(5)
C55 0.094(7) 0.065(6) 0.041(5) -0.016(4) 0.028(5) 0.010(5)
O23 0.232(8) 0.242(8) 0.214(7) -0.004(5) 0.115(5) 0.015(5)
C56 0.239(12) 0.243(13) 0.245(12) 0.008(5) 0.110(7) 0.003(5)
N6 0.117(11) 0.158(12) 0.141(10) 0.057(9) 0.027(9) -0.015(10)
C57 0.22(2) 0.24(2) 0.30(3) 0.16(2) 0.18(2) 0.087(19)
C58 0.199(9) 0.184(9) 0.190(9) -0.022(5) 0.087(6) 0.013(5)

loop_
_atom_type_symbol
_atom_type_description
_atom_type_scat_dispersion_real
_atom_type_scat_dispersion_imag
_atom_type_scat_source
C C 0.0033 0.0016 'International Tables Vol C Tables 4.2.6.8 and 6.1.1.4'
O O 0.0106 0.0060 'International Tables Vol C Tables 4.2.6.8 and 6.1.1.4'
Ce Ce -0.2486 2.6331 'International Tables Vol C Tables 4.2.6.8 and 6.1.1.4'
S S 0.1246 0.1234 'International Tables Vol C Tables 4.2.6.8 and 6.1.1.4'
N N 0.0061 0.0033 'International Tables Vol C Tables 4.2.6.8 and 6.1.1.4'
H H 0.0000 0.0000 'International Tables Vol C Tables 4.2.6.8 and 6.1.1.4'

loop_
_geom_angle_atom_site_label_1
_geom_angle_atom_site_label_2
_geom_angle_atom_site_label_3
_geom_angle
_geom_angle_site_symmetry_1
_geom_angle_site_symmetry_3
O8 Ce1 O2 148.0(2) . .
O8 Ce1 O3 69.6(2) . .
O2 Ce1 O3 142.29(17) . .
O8 Ce1 O4 85.9(3) . .
O2 Ce1 O4 78.3(2) . .
O3 Ce1 O4 119.1(2) . .
O8 Ce1 O15 70.6(2) . .
O2 Ce1 O15 78.58(14) . .
O3 Ce1 O15 135.98(18) . .
O4 Ce1 O15 75.45(15) . .
O8 Ce1 O19 80.5(3) . .
O2 Ce1 O19 99.65(19) . .
O3 Ce1 O19 80.9(2) . .
O4 Ce1 O19 150.0(2) . .
O15 Ce1 O19 74.80(19) . .
O8 Ce1 O7 121.1(2) . .
O2 Ce1 O7 79.10(14) . .
O3 Ce1 O7 77.2(2) . .
O4 Ce1 O7 69.54(15) . .
O15 Ce1 O7 141.49(14) . .
O19 Ce1 O7 140.0(2) . .
O8 Ce1 O22 138.3(2) . .
O2 Ce1 O22 69.23(17) . .
O3 Ce1 O22 75.3(2) . .
O4 Ce1 O22 131.71(18) . .
O15 Ce1 O22 128.47(18) . .
O19 Ce1 O22 72.4(2) . .
O7 Ce1 O22 69.95(17) . .
O16 Ce2 O17 145.24(15) . .
O16 Ce2 O1 88.67(13) . .
O17 Ce2 O1 87.51(13) . .
O16 Ce2 O12 141.40(13) . .
O17 Ce2 O12 71.73(13) . .
O1 Ce2 O12 80.97(14) . .
O16 Ce2 O13 81.31(14) . .
O17 Ce2 O13 78.52(13) . .
O1 Ce2 O13 137.66(15) . .
O12 Ce2 O13 129.69(14) . .
O16 Ce2 O18 74.61(14) . .
O17 Ce2 O18 71.57(14) . .
O1 Ce2 O18 70.41(15) . .
O12 Ce2 O18 133.82(13) . .
O13 Ce2 O18 67.27(14) . .
O16 Ce2 O20 71.45(14) . .
O17 Ce2 O20 138.56(13) . .
O1 Ce2 O20 71.46(14) . .
O12 Ce2 O20 69.99(14) . .
O13 Ce2 O20 140.07(13) . .
O18 Ce2 O20 128.68(15) . .
O16 Ce2 O9 81.62(14) . .
O17 Ce2 O9 121.36(13) . .
O1 Ce2 O9 139.97(14) . .
O12 Ce2 O9 82.88(13) . .
O13 Ce2 O9 79.17(14) . .
O18 Ce2 O9 141.11(13) . .
O20 Ce2 O9 68.62(14) . .
O16 Ce2 O17 122.79(13) . 3_575
O17 Ce2 O17 72.78(14) . 3_575
O1 Ce2 O17 146.64(12) . 3_575
O12 Ce2 O17 67.54(12) . 3_575
O13 Ce2 O17 65.33(13) . 3_575
O18 Ce2 O17 124.79(13) . 3_575
O20 Ce2 O17 105.89(13) . 3_575
O9 Ce2 O17 48.62(12) . 3_575
O16 Ce2 C26 102.54(15) . .
O17 Ce2 C26 97.50(15) . .
O1 Ce2 C26 150.61(15) . .
O12 Ce2 C26 73.32(14) . .
O13 Ce2 C26 71.47(16) . .
O18 Ce2 C26 138.61(15) . .
O20 Ce2 C26 86.31(15) . .
O9 Ce2 C26 23.85(14) . .
O17 Ce2 C26 24.78(14) 3_575 .
C1 O1 Ce2 133.6(4) . .
C1 O2 Ce1 145.8(5) . .
O1 C1 O2 125.1(6) . .
O1 C1 C2 117.7(6) . .
O2 C1 C2 117.2(6) . .
C4 C2 C3 120.3(6) . .
C4 C2 C1 118.6(6) . .
C3 C2 C1 121.1(6) . .
C59 C3 C2 121.6(6) . .
C5 C4 C2 117.1(6) . .
C6 C59 C3 118.6(6) . .
C4 C5 C6 122.8(6) . .
C4 C5 S1 125.6(5) . .
C6 C5 S1 111.6(5) . .
C59 C6 C5 119.4(6) . .
C59 C6 C7 128.4(6) . .
C5 C6 C7 112.2(6) . .
C9 C7 C8 118.5(6) . .
C9 C7 C6 128.4(6) . .
C8 C7 C6 113.0(6) . .
C10 C8 C7 123.5(6) . .
C10 C8 S1 126.1(5) . .
C7 C8 S1 110.3(5) . .
C7 C9 C11 118.2(6) . .
C8 C10 C12 117.4(6) . .
C12 C11 C9 122.5(6) . .
C11 C12 C10 119.9(6) . .
C11 C12 C13 119.1(7) . .
C10 C12 C13 121.0(6) . .
O4 C13 O3 124.5(8) 4_586 2_655
O4 C13 C12 119.2(7) 4_586 .
O3 C13 C12 116.3(9) 2_655 .
C13 O3 Ce1 168.6(5) 2_645 .
C13 O4 Ce1 115.0(5) 4_585 .
O6 S1 O5 117.0(4) . .
O6 S1 C5 111.0(3) . .
O5 S1 C5 111.1(3) . .
O6 S1 C8 111.3(3) . .
O5 S1 C8 111.1(4) . .
C5 S1 C8 92.8(3) . .
C14 O7 Ce1 129.0(4) . .
C14 O8 Ce1 159.0(6) 3_675 .
O8 C14 O7 123.9(7) 3_675 .
O8 C14 C15 116.8(7) 3_675 4_686
O7 C14 C15 119.2(6) . 4_686
C16 C15 C17 120.0(6) . .
C16 C15 C14 120.6(6) . 4_485
C17 C15 C14 119.3(5) . 4_485
C15 C16 C60 121.3(6) . .
C18 C17 C15 117.8(6) . .
C17 C18 C19 123.6(6) . .
C17 C18 S2 126.3(5) . .
C19 C18 S2 110.0(5) . .
C18 C19 C60 118.3(6) . .
C18 C19 C20 113.8(6) . .
C60 C19 C20 127.8(6) . .
C16 C60 C19 118.8(6) . .
C22 C20 C21 118.7(6) . .
C22 C20 C19 128.1(6) . .
C21 C20 C19 113.2(5) . .
C23 C21 C20 122.3(6) . .
C23 C21 S2 128.0(5) . .
C20 C21 S2 109.6(4) . .
C24 C22 C20 119.7(6) . .
C21 C23 C25 118.7(6) . .
C22 C24 C25 121.2(6) . .
C24 C25 C23 119.4(6) . .
C24 C25 C26 120.9(5) . .
C23 C25 C26 119.8(5) . .
O9 C26 O17 122.8(6) . 3_575
O9 C26 C25 118.9(5) . .
O17 C26 C25 118.2(6) 3_575 .
O9 C26 Ce2 55.9(3) . .
O17 C26 Ce2 67.1(3) 3_575 .
C25 C26 Ce2 174.2(4) . .
C26 O9 Ce2 100.3(3) . .
O11 S2 O10 117.7(3) . .
O11 S2 C18 111.2(3) . .
O10 S2 C18 110.0(3) . .
O11 S2 C21 112.6(3) . .
O10 S2 C21 109.8(3) . .
C18 S2 C21 92.8(3) . .
C27 O12 Ce2 142.1(4) . .
C27 O13 Ce2 134.2(4) 3_575 .
O12 C27 O13 126.5(6) . 3_575
O12 C27 C28 117.6(5) . .
O13 C27 C28 116.0(6) 3_575 .
C30 C28 C29 119.2(6) . .
C30 C28 C27 120.9(6) . .
C29 C28 C27 119.9(5) . .
C32 C29 C28 121.9(6) . .
C31 C30 C28 119.0(6) . .
C30 C31 C33 122.0(6) . .
C30 C31 S3 127.5(5) . .
C33 C31 S3 110.5(4) . .
C29 C32 C33 119.6(6) . .
C32 C33 C31 118.2(5) . .
C32 C33 C34 129.4(6) . .
C31 C33 C34 112.5(5) . .
C35 C34 C36 117.5(6) . .
C35 C34 C33 129.7(6) . .
C36 C34 C33 112.8(5) . .
C34 C35 C38 120.0(6) . .
C37 C36 C34 124.0(6) . .
C37 C36 S3 125.1(5) . .
C34 C36 S3 110.9(4) . .
C36 C37 C39 117.7(6) . .
C39 C38 C35 120.3(6) . .
C37 C39 C38 120.4(6) . .
C37 C39 C40 118.0(6) . 4_586
C38 C39 C40 121.5(6) . 4_586
O16 C40 O15 125.2(6) . .
O16 C40 C39 117.5(6) . 4_585
O15 C40 C39 117.3(6) . 4_585
O14 S3 O24 117.6(3) . .
O14 S3 C36 111.8(3) . .
O24 S3 C36 109.5(3) . .
O14 S3 C31 111.5(3) . .
O24 S3 C31 110.6(3) . .
C36 S3 C31 93.1(3) . .
C40 O15 Ce1 153.6(4) . .
C40 O16 Ce2 137.5(4) . .
C26 O17 Ce2 164.1(4) 3_575 .
C26 O17 Ce2 88.2(4) 3_575 3_575
Ce2 O17 Ce2 107.22(14) . 3_575
C41 O18 Ce2 133.1(5) . .
O18 C41 N1 125.7(8) . .
C41 N1 C43 120.8(8) . .
C41 N1 C42 120.7(10) . .
C43 N1 C42 118.5(9) . .
C44 O19 Ce1 136.8(8) . .
O19 C44 N2 121.1(12) . .
C44 N2 C45 122.6(11) . .
C44 N2 C46 119.3(12) . .
C45 N2 C46 117.9(9) . .
C47 O20 Ce2 169.3(4) . .
O20 C47 N3 128.2(9) . .
C47 N3 C48 124.6(8) . .
C47 N3 C49 118.6(7) . .
C48 N3 C49 116.5(7) . .
O21 C50 N4 125.5(7) . .
C50 N4 C52 121.3(6) . .
C50 N4 C51 121.7(6) . .
C52 N4 C51 116.9(6) . .
C53 O22 Ce1 123.8(5) . .
O22 C53 N5 124.9(8) . .
C53 N5 C54 121.1(7) . .
C53 N5 C55 121.8(7) . .
C54 N5 C55 116.9(6) . .
O23 C56 N6 103(2) . .
C56 N6 C58 126(2) . .
C56 N6 C57 117(2) . .
C58 N6 C57 114.4(15) . .

loop_
_geom_bond_atom_site_label_1
_geom_bond_atom_site_label_2
_geom_bond_distance
_geom_bond_site_symmetry_2
Ce1 O8 2.372(6) .
Ce1 O2 2.428(5) .
Ce1 O3 2.480(6) .
Ce1 O4 2.483(4) .
Ce1 O15 2.486(5) .
Ce1 O19 2.491(6) .
Ce1 O7 2.499(4) .
Ce1 O22 2.625(5) .
Ce2 O16 2.422(4) .
Ce2 O17 2.469(4) .
Ce2 O1 2.478(4) .
Ce2 O12 2.497(4) .
Ce2 O13 2.522(4) .
Ce2 O18 2.546(5) .
Ce2 O20 2.553(4) .
Ce2 O9 2.568(4) .
Ce2 O17 2.812(4) 3_575
Ce2 C26 3.052(6) .
O1 C1 1.261(7) .
O2 C1 1.265(7) .
C1 C2 1.513(8) .
C2 C4 1.392(9) .
C2 C3 1.395(9) .
C3 C59 1.386(8) .
C4 C5 1.389(9) .
C59 C6 1.380(9) .
C5 C6 1.394(9) .
C5 S1 1.770(7) .
C6 C7 1.488(9) .
C7 C9 1.388(9) .
C7 C8 1.410(9) .
C8 C10 1.366(9) .
C8 S1 1.773(7) .
C9 C11 1.398(8) .
C10 C12 1.409(9) .
C11 C12 1.376(9) .
C12 C13 1.505(10) .
C13 O4 1.227(10) 4_586
C13 O3 1.265(10) 2_655
O3 C13 1.265(10) 2_645
O4 C13 1.227(10) 4_585
S1 O6 1.433(5) .
S1 O5 1.448(6) .
O7 C14 1.246(8) .
O8 C14 1.239(8) 3_675
C14 O8 1.239(8) 3_675
C14 C15 1.504(9) 4_686
C15 C16 1.392(9) .
C15 C17 1.400(9) .
C15 C14 1.504(9) 4_485
C16 C60 1.398(9) .
C17 C18 1.373(9) .
C18 C19 1.394(8) .
C18 S2 1.780(6) .
C19 C60 1.402(9) .
C19 C20 1.466(9) .
C20 C22 1.389(9) .
C20 C21 1.408(8) .
C21 C23 1.364(8) .
C21 S2 1.788(6) .
C22 C24 1.378(9) .
C23 C25 1.405(8) .
C24 C25 1.400(9) .
C25 C26 1.507(8) .
C26 O9 1.255(7) .
C26 O17 1.280(7) 3_575
S2 O11 1.430(5) .
S2 O10 1.453(5) .
O12 C27 1.247(7) .
O13 C27 1.266(7) 3_575
C27 O13 1.266(7) 3_575
C27 C28 1.520(9) .
C28 C30 1.386(8) .
C28 C29 1.403(8) .
C29 C32 1.384(8) .
C30 C31 1.385(9) .
C31 C33 1.422(8) .
C31 S3 1.771(6) .
C32 C33 1.386(8) .
C33 C34 1.479(8) .
C34 C35 1.392(9) .
C34 C36 1.411(8) .
C35 C38 1.411(8) .
C36 C37 1.376(8) .
C36 S3 1.769(6) .
C37 C39 1.398(9) .
C38 C39 1.405(9) .
C39 C40 1.514(8) 4_586
C40 O16 1.254(7) .
C40 O15 1.257(8) .
C40 C39 1.514(8) 4_585
O14 S3 1.434(5) .
S3 O24 1.451(5) .
O17 C26 1.280(7) 3_575
O17 Ce2 2.812(4) 3_575
O18 C41 1.182(8) .
C41 N1 1.272(10) .
N1 C43 1.416(12) .
N1 C42 1.449(14) .
O19 C44 1.200(12) .
C44 N2 1.343(13) .
N2 C45 1.367(13) .
N2 C46 1.453(15) .
O20 C47 1.216(9) .
C47 N3 1.325(10) .
N3 C48 1.432(10) .
N3 C49 1.451(9) .
O21 C50 1.229(8) .
C50 N4 1.329(8) .
N4 C52 1.440(8) .
N4 C51 1.444(9) .
O22 C53 1.253(9) .
C53 N5 1.319(9) .
N5 C54 1.444(10) .
N5 C55 1.454(9) .
O23 C56 1.28(3) .
C56 N6 1.40(3) .
N6 C58 1.413(19) .
N6 C57 1.52(2) .

loop_
_platon_squeeze_void_nr
_platon_squeeze_void_average_x
_platon_squeeze_void_average_y
_platon_squeeze_void_average_z
_platon_squeeze_void_volume
_platon_squeeze_void_count_electrons
_platon_squeeze_void_content
1 0.022 0.000 0.500 887 285 ' '
2 0.351 0.500 0.000 887 284 ' '
